data_2017291
loop_
_publ_author_name
'Wei, Linheng'
'Wang, Ziliang'
'Meng, Xianggao'

_publ_section_title
;
 Three-dimensional networks in bis(imidazolium) 2,2'-dithiodibenzoate
 and 4-methylimidazolium 2-[(2-carboxyphenyl)disulfanyl]benzoate
;
_journal_coeditor_code FG3123
_journal_issue 9
_journal_name_full 'Acta Crystallographica Section C'
_journal_page_first o453
_journal_page_last o456
_journal_paper_doi 10.1107/S0108270109030686
_journal_volume 65
_journal_year 2009
_chemical_formula_iupac 'C4 H7 N2 + , C14 H9 O4 S2 -'
_chemical_formula_moiety 'C4 H7 N2 + , C14 H9 O4 S2 -'
_chemical_formula_sum 'C18 H16 N2 O4 S2'
_chemical_formula_weight 388.45
_chemical_name_systematic
;
4-methylimidazolium 2-[(2-carboxyphenyl)disulfanyl]benzoate
;
_space_group_IT_number 2
_symmetry_cell_setting triclinic
_symmetry_space_group_name_Hall '-P 1'
_symmetry_space_group_name_H-M 'P -1'
_atom_sites_solution_hydrogens geom
_atom_sites_solution_primary direct
_atom_sites_solution_secondary difmap
_audit_creation_method SHELXL97
_cell_angle_alpha 70.3590(10)
_cell_angle_beta 82.112(2)
_cell_angle_gamma 81.2850(10)
_cell_formula_units_Z 2
_cell_length_a 8.2486(5)
_cell_length_b 10.1528(6)
_cell_length_c 11.3724(7)
_cell_measurement_reflns_used 4099
_cell_measurement_temperature 300(2)
_cell_measurement_theta_max 27.06
_cell_measurement_theta_min 2.37
_cell_volume 882.81(9)
_computing_cell_refinement 'SMART (Bruker, 2001)'
_computing_data_collection 'SMART (Bruker, 2001)'
_computing_data_reduction 'SAINT-Plus (Bruker, 2001)'
_computing_molecular_graphics 'PLATON (Spek, 2009)'
_computing_publication_material 'PLATON (Spek, 2009)'
_computing_structure_refinement 'SHELXL97 (Sheldrick, 2008)'
_computing_structure_solution 'SHELXS97 (Sheldrick, 2008)'
_diffrn_ambient_temperature 300(2)
_diffrn_measured_fraction_theta_full 0.980
_diffrn_measured_fraction_theta_max 0.980
_diffrn_measurement_device_type 'Bruker SMART APEX CCD area-detector'
_diffrn_measurement_method '0.3\% wide \w exposures'
_diffrn_radiation_monochromator graphite
_diffrn_radiation_source 'fine focus sealed Siemens Mo tube'
_diffrn_radiation_type 'Mo k\a'
_diffrn_radiation_wavelength 0.71073
_diffrn_reflns_av_R_equivalents 0.0207
_diffrn_reflns_av_sigmaI/netI 0.0244
_diffrn_reflns_limit_h_max 10
_diffrn_reflns_limit_h_min -10
_diffrn_reflns_limit_k_max 12
_diffrn_reflns_limit_k_min -12
_diffrn_reflns_limit_l_max 13
_diffrn_reflns_limit_l_min -14
_diffrn_reflns_number 9067
_diffrn_reflns_theta_full 26.02
_diffrn_reflns_theta_max 26.02
_diffrn_reflns_theta_min 1.91
_exptl_absorpt_coefficient_mu 0.329
_exptl_absorpt_correction_T_max 0.9679
_exptl_absorpt_correction_T_min 0.9272
_exptl_absorpt_correction_type multi-scan
_exptl_absorpt_process_details '(SADABS; Sheldrick, 1997)'
_exptl_crystal_colour colourless
_exptl_crystal_density_diffrn 1.461
_exptl_crystal_density_method 'not measured'
_exptl_crystal_description block
_exptl_crystal_F_000 404
_exptl_crystal_size_max 0.20
_exptl_crystal_size_mid 0.20
_exptl_crystal_size_min 0.10
_refine_diff_density_max 0.342
_refine_diff_density_min -0.240
_refine_ls_extinction_method none
_refine_ls_goodness_of_fit_ref 1.125
_refine_ls_hydrogen_treatment constr
_refine_ls_matrix_type full
_refine_ls_number_parameters 236
_refine_ls_number_reflns 3427
_refine_ls_number_restraints 0
_refine_ls_restrained_S_all 1.125
_refine_ls_R_factor_all 0.0498
_refine_ls_R_factor_gt 0.0413
_refine_ls_shift/su_max 0.000
_refine_ls_shift/su_mean 0.000
_refine_ls_structure_factor_coef Fsqd
_refine_ls_weighting_details 'calc w = 1/[\s^2^(Fo^2^)+(0.0695P)^2^+0.3053P] where P=(Fo^2^+2Fc^2^)/3'
_refine_ls_weighting_scheme calc
_refine_ls_wR_factor_gt 0.1177
_refine_ls_wR_factor_ref 0.1357
_reflns_number_gt 2884
_reflns_number_total 3427
_reflns_threshold_expression I>2\s(I)
_cod_data_source_file fg3123.cif
_cod_data_source_block II
_cod_database_code 2017291
_cod_database_fobs_code 2017291

loop_
_symmetry_equiv_pos_as_xyz
'x, y, z'
'-x, -y, -z'

loop_
_atom_site_type_symbol
_atom_site_label
_atom_site_fract_x
_atom_site_fract_y
_atom_site_fract_z
_atom_site_U_iso_or_equiv
_atom_site_adp_type
_atom_site_calc_flag
_atom_site_refinement_flags
_atom_site_occupancy
_atom_site_disorder_assembly
_atom_site_disorder_group
S S1 0.40313(8) 0.49732(6) 0.70899(6) 0.0541(2) Uani d . 1 . .
S S2 0.49337(8) 0.29164(6) 0.73126(6) 0.0546(2) Uani d . 1 . .
O O1 0.0402(2) 0.87131(17) 0.66759(18) 0.0576(5) Uani d . 1 . .
O O2 0.2896(2) 0.76894(17) 0.63337(17) 0.0574(5) Uani d . 1 . .
O O3 0.8771(2) -0.0548(2) 0.8536(2) 0.0743(6) Uani d . 1 . .
H H3' 0.9161 -0.0833 0.7951 0.112 Uiso calc R 1 . .
O O4 0.6796(2) 0.0501(2) 0.72731(19) 0.0661(5) Uani d . 1 . .
C C1 0.0871(3) 0.6228(2) 0.7525(2) 0.0427(5) Uani d . 1 . .
C C2 0.1921(3) 0.4962(2) 0.7750(2) 0.0454(5) Uani d . 1 . .
C C3 0.1321(3) 0.3711(3) 0.8489(3) 0.0567(6) Uani d . 1 . .
H H3A 0.2021 0.2873 0.8652 0.068 Uiso calc R 1 . .
C C4 -0.0307(3) 0.3694(3) 0.8985(3) 0.0637(7) Uani d . 1 . .
H H4 -0.0688 0.2849 0.9489 0.076 Uiso calc R 1 . .
C C5 -0.1360(3) 0.4915(3) 0.8738(3) 0.0634(7) Uani d . 1 . .
H H5 -0.2461 0.4902 0.9054 0.076 Uiso calc R 1 . .
C C6 -0.0767(3) 0.6160(3) 0.8016(3) 0.0541(6) Uani d . 1 . .
H H6 -0.1485 0.6987 0.7851 0.065 Uiso calc R 1 . .
C C7 0.1444(3) 0.7638(2) 0.6788(2) 0.0441(5) Uani d . 1 . .
C C21 0.6739(3) 0.1013(2) 0.9165(2) 0.0455(5) Uani d . 1 . .
C C22 0.5612(3) 0.2231(2) 0.8853(2) 0.0441(5) Uani d . 1 . .
C C23 0.5036(3) 0.2881(3) 0.9757(2) 0.0559(6) Uani d . 1 . .
H H23 0.4296 0.3694 0.9560 0.067 Uiso calc R 1 . .
C C24 0.5563(4) 0.2320(3) 1.0946(3) 0.0631(7) Uani d . 1 . .
H H24 0.5166 0.2757 1.1544 0.076 Uiso calc R 1 . .
C C25 0.6663(4) 0.1126(3) 1.1256(3) 0.0623(7) Uani d . 1 . .
H H25 0.7003 0.0752 1.2061 0.075 Uiso calc R 1 . .
C C26 0.7256(3) 0.0491(3) 1.0373(3) 0.0570(6) Uani d . 1 . .
H H26 0.8019 -0.0305 1.0580 0.068 Uiso calc R 1 . .
C C27 0.7414(3) 0.0309(2) 0.8226(2) 0.0503(6) Uani d . 1 . .
N N1 0.6211(3) 0.7748(2) 0.5533(2) 0.0611(6) Uani d . 1 . .
H H1 0.5259 0.7570 0.5924 0.073 Uiso calc R 1 . .
C C2' 0.6829(4) 0.8952(3) 0.5230(3) 0.0628(7) Uani d . 1 . .
H H2' 0.6317 0.9747 0.5419 0.075 Uiso calc R 1 . .
N N3 0.8284(3) 0.8848(2) 0.4619(2) 0.0566(5) Uani d . 1 . .
H H3 0.8906 0.9514 0.4309 0.068 Uiso calc R 1 . .
C C4' 0.8661(3) 0.7503(3) 0.4550(2) 0.0543(6) Uani d . 1 . .
C C41 1.0260(4) 0.7038(4) 0.3964(3) 0.0820(9) Uani d . 1 . .
H H41A 1.0287 0.6071 0.4018 0.123 Uiso calc R 1 . .
H H41B 1.1137 0.7133 0.4394 0.123 Uiso calc R 1 . .
H H41C 1.0394 0.7609 0.3099 0.123 Uiso calc R 1 . .
C C5' 0.7343(3) 0.6828(3) 0.5120(3) 0.0575(6) Uani d . 1 . .
H H5' 0.7221 0.5900 0.5216 0.069 Uiso calc R 1 . .

loop_
_atom_site_aniso_label
_atom_site_aniso_U_11
_atom_site_aniso_U_22
_atom_site_aniso_U_33
_atom_site_aniso_U_12
_atom_site_aniso_U_13
_atom_site_aniso_U_23
S1 0.0462(4) 0.0369(3) 0.0689(4) 0.0037(2) 0.0053(3) -0.0112(3)
S2 0.0596(4) 0.0433(3) 0.0574(4) 0.0121(3) -0.0081(3) -0.0183(3)
O1 0.0471(10) 0.0378(9) 0.0784(12) 0.0073(7) -0.0034(8) -0.0126(8)
O2 0.0472(10) 0.0420(9) 0.0732(11) -0.0003(7) 0.0110(8) -0.0144(8)
O3 0.0648(12) 0.0660(12) 0.0866(14) 0.0285(10) -0.0144(10) -0.0299(11)
O4 0.0696(12) 0.0586(11) 0.0732(13) 0.0134(9) -0.0109(10) -0.0326(10)
C1 0.0419(12) 0.0390(11) 0.0480(12) -0.0022(9) -0.0051(9) -0.0159(9)
C2 0.0434(12) 0.0400(12) 0.0523(13) -0.0021(9) -0.0037(10) -0.0157(10)
C3 0.0542(15) 0.0396(12) 0.0714(16) -0.0036(11) -0.0053(12) -0.0127(11)
C4 0.0629(17) 0.0521(15) 0.0731(17) -0.0201(13) 0.0035(13) -0.0140(13)
C5 0.0459(14) 0.0630(17) 0.0828(19) -0.0134(12) 0.0071(13) -0.0276(14)
C6 0.0418(13) 0.0487(13) 0.0723(16) -0.0002(10) -0.0016(11) -0.0237(12)
C7 0.0437(12) 0.0393(11) 0.0482(12) 0.0012(9) -0.0048(10) -0.0150(9)
C21 0.0389(12) 0.0362(11) 0.0587(14) -0.0059(9) -0.0023(10) -0.0120(10)
C22 0.0373(11) 0.0381(11) 0.0556(13) -0.0044(9) 0.0002(9) -0.0154(10)
C23 0.0520(14) 0.0527(14) 0.0654(16) 0.0007(11) -0.0030(12) -0.0258(12)
C24 0.0642(17) 0.0687(17) 0.0623(16) -0.0085(14) 0.0012(13) -0.0310(14)
C25 0.0645(17) 0.0646(17) 0.0565(15) -0.0131(14) -0.0096(12) -0.0138(13)
C26 0.0544(15) 0.0405(12) 0.0692(16) -0.0064(11) -0.0103(12) -0.0066(11)
C27 0.0471(13) 0.0347(11) 0.0646(16) -0.0006(10) -0.0013(11) -0.0135(10)
N1 0.0496(12) 0.0575(13) 0.0670(14) -0.0021(10) 0.0012(10) -0.0125(11)
C2' 0.0603(17) 0.0507(15) 0.0735(18) 0.0056(12) -0.0089(14) -0.0190(13)
N3 0.0517(12) 0.0476(12) 0.0661(13) -0.0050(9) -0.0071(10) -0.0123(10)
C4' 0.0529(14) 0.0497(14) 0.0574(14) -0.0040(11) -0.0046(11) -0.0146(11)
C41 0.0672(19) 0.084(2) 0.097(2) -0.0083(17) 0.0136(17) -0.0414(19)
C5' 0.0533(15) 0.0489(13) 0.0667(16) -0.0044(11) 0.0006(12) -0.0169(12)

loop_
_atom_type_symbol
_atom_type_description
_atom_type_scat_dispersion_real
_atom_type_scat_dispersion_imag
_atom_type_scat_source
C C 0.0033 0.0016 'International Tables Vol C Tables 4.2.6.8 and 6.1.1.4'
H H 0.0000 0.0000 'International Tables Vol C Tables 4.2.6.8 and 6.1.1.4'
N N 0.0061 0.0033 'International Tables Vol C Tables 4.2.6.8 and 6.1.1.4'
O O 0.0106 0.0060 'International Tables Vol C Tables 4.2.6.8 and 6.1.1.4'
S S 0.1246 0.1234 'International Tables Vol C Tables 4.2.6.8 and 6.1.1.4'

loop_
_geom_angle_atom_site_label_1
_geom_angle_atom_site_label_2
_geom_angle_atom_site_label_3
_geom_angle_site_symmetry_1
_geom_angle_site_symmetry_3
_geom_angle
_geom_angle_publ_flag
C2 S1 S2 . . 106.45(8) ?
C22 S2 S1 . . 105.29(8) ?
C27 O3 H3' . . 109.5 ?
C6 C1 C2 . . 117.9(2) ?
C6 C1 C7 . . 119.2(2) ?
C2 C1 C7 . . 122.9(2) ?
C3 C2 C1 . . 119.5(2) ?
C3 C2 S1 . . 120.52(18) ?
C1 C2 S1 . . 119.96(17) ?
C4 C3 C2 . . 120.7(2) ?
C4 C3 H3A . . 119.6 ?
C2 C3 H3A . . 119.6 ?
C5 C4 C3 . . 120.4(2) ?
C5 C4 H4 . . 119.8 ?
C3 C4 H4 . . 119.8 ?
C4 C5 C6 . . 119.1(2) ?
C4 C5 H5 . . 120.5 ?
C6 C5 H5 . . 120.5 ?
C5 C6 C1 . . 122.4(2) ?
C5 C6 H6 . . 118.8 ?
C1 C6 H6 . . 118.8 ?
O2 C7 O1 . . 123.6(2) ?
O2 C7 C1 . . 119.0(2) ?
O1 C7 C1 . . 117.5(2) ?
C26 C21 C22 . . 118.9(2) ?
C26 C21 C27 . . 120.1(2) ?
C22 C21 C27 . . 120.9(2) ?
C23 C22 C21 . . 119.1(2) ?
C23 C22 S2 . . 121.29(18) ?
C21 C22 S2 . . 119.60(18) ?
C24 C23 C22 . . 120.1(2) ?
C24 C23 H23 . . 119.9 ?
C22 C23 H23 . . 119.9 ?
C25 C24 C23 . . 120.9(3) ?
C25 C24 H24 . . 119.5 ?
C23 C24 H24 . . 119.5 ?
C26 C25 C24 . . 119.5(3) ?
C26 C25 H25 . . 120.3 ?
C24 C25 H25 . . 120.3 ?
C25 C26 C21 . . 121.4(2) ?
C25 C26 H26 . . 119.3 ?
C21 C26 H26 . . 119.3 ?
O4 C27 O3 . . 123.3(2) ?
O4 C27 C21 . . 123.6(2) ?
O3 C27 C21 . . 113.1(2) ?
C2' N1 C5' . . 108.3(2) ?
C2' N1 H1 . . 125.8 ?
C5' N1 H1 . . 125.8 ?
N3 C2' N1 . . 108.9(2) ?
N3 C2' H2' . . 125.6 ?
N1 C2' H2' . . 125.6 ?
C2' N3 C4' . . 109.3(2) ?
C2' N3 H3 . . 125.4 ?
C4' N3 H3 . . 125.4 ?
C5' C4' N3 . . 105.7(2) ?
C5' C4' C41 . . 132.1(3) ?
N3 C4' C41 . . 122.2(2) ?
C4' C41 H41A . . 109.5 ?
C4' C41 H41B . . 109.5 ?
H41A C41 H41B . . 109.5 ?
C4' C41 H41C . . 109.5 ?
H41A C41 H41C . . 109.5 ?
H41B C41 H41C . . 109.5 ?
C4' C5' N1 . . 107.8(2) ?
C4' C5' H5' . . 126.1 ?
N1 C5' H5' . . 126.1 ?

loop_
_geom_bond_atom_site_label_1
_geom_bond_atom_site_label_2
_geom_bond_site_symmetry_2
_geom_bond_distance
_geom_bond_publ_flag
S1 C2 . 1.798(2) ?
S1 S2 . 2.0504(8) ?
S2 C22 . 1.789(2) ?
O1 C7 . 1.264(3) ?
O2 C7 . 1.239(3) ?
O3 C27 . 1.319(3) ?
O3 H3' . 0.8200 ?
O4 C27 . 1.205(3) ?
C1 C6 . 1.392(3) ?
C1 C2 . 1.404(3) ?
C1 C7 . 1.504(3) ?
C2 C3 . 1.387(3) ?
C3 C4 . 1.384(4) ?
C3 H3A . 0.9300 ?
C4 C5 . 1.370(4) ?
C4 H4 . 0.9300 ?
C5 C6 . 1.375(4) ?
C5 H5 . 0.9300 ?
C6 H6 . 0.9300 ?
C21 C26 . 1.397(4) ?
C21 C22 . 1.402(3) ?
C21 C27 . 1.480(3) ?
C22 C23 . 1.395(3) ?
C23 C24 . 1.381(4) ?
C23 H23 . 0.9300 ?
C24 C25 . 1.373(4) ?
C24 H24 . 0.9300 ?
C25 C26 . 1.367(4) ?
C25 H25 . 0.9300 ?
C26 H26 . 0.9300 ?
N1 C2' . 1.315(4) ?
N1 C5' . 1.370(3) ?
N1 H1 . 0.8600 ?
C2' N3 . 1.310(4) ?
C2' H2' . 0.9300 ?
N3 C4' . 1.380(3) ?
N3 H3 . 0.8600 ?
C4' C5' . 1.344(4) ?
C4' C41 . 1.480(4) ?
C41 H41A . 0.9600 ?
C41 H41B . 0.9600 ?
C41 H41C . 0.9600 ?
C5' H5' . 0.9300 ?

loop_
_geom_hbond_atom_site_label_D
_geom_hbond_atom_site_label_H
_geom_hbond_atom_site_label_A
_geom_hbond_site_symmetry_A
_geom_hbond_distance_DH
_geom_hbond_distance_HA
_geom_hbond_distance_DA
_geom_hbond_angle_DHA
_geom_hbond_publ_flag
N1 H1 O2 . 0.86 1.94 2.764(3) 161 yes
N1 H1 S1 . 0.86 2.80 3.408(2) 129 yes
N3 H3 O1 2_676 0.86 1.90 2.720(3) 159 yes
O3 H3' O1 1_645 0.82 1.81 2.613(3) 168 yes
C2' H2' O4 1_565 0.93 2.57 3.209(3) 127 yes

loop_
_geom_torsion_atom_site_label_1
_geom_torsion_atom_site_label_2
_geom_torsion_atom_site_label_3
_geom_torsion_atom_site_label_4
_geom_torsion_site_symmetry_1
_geom_torsion_site_symmetry_2
_geom_torsion_site_symmetry_3
_geom_torsion_site_symmetry_4
_geom_torsion
_geom_torsion_publ_flag
C2 S1 S2 C22 . . . . -85.58(11) ?
C6 C1 C2 C3 . . . . -2.7(3) ?
C7 C1 C2 C3 . . . . 176.9(2) ?
C6 C1 C2 S1 . . . . 177.66(18) ?
C7 C1 C2 S1 . . . . -2.8(3) ?
S2 S1 C2 C3 . . . . 12.9(2) ?
S2 S1 C2 C1 . . . . -167.48(16) ?
C1 C2 C3 C4 . . . . 1.2(4) ?
S1 C2 C3 C4 . . . . -179.1(2) ?
C2 C3 C4 C5 . . . . 1.0(4) ?
C3 C4 C5 C6 . . . . -1.6(4) ?
C4 C5 C6 C1 . . . . 0.0(4) ?
C2 C1 C6 C5 . . . . 2.1(4) ?
C7 C1 C6 C5 . . . . -177.5(2) ?
C6 C1 C7 O2 . . . . -178.7(2) ?
C2 C1 C7 O2 . . . . 1.7(3) ?
C6 C1 C7 O1 . . . . 1.7(3) ?
C2 C1 C7 O1 . . . . -177.9(2) ?
C26 C21 C22 C23 . . . . -0.3(3) ?
C27 C21 C22 C23 . . . . -178.5(2) ?
C26 C21 C22 S2 . . . . -179.97(17) ?
C27 C21 C22 S2 . . . . 1.8(3) ?
S1 S2 C22 C23 . . . . 20.0(2) ?
S1 S2 C22 C21 . . . . -160.28(16) ?
C21 C22 C23 C24 . . . . -0.6(3) ?
S2 C22 C23 C24 . . . . 179.15(19) ?
C22 C23 C24 C25 . . . . 0.4(4) ?
C23 C24 C25 C26 . . . . 0.5(4) ?
C24 C25 C26 C21 . . . . -1.4(4) ?
C22 C21 C26 C25 . . . . 1.2(4) ?
C27 C21 C26 C25 . . . . 179.5(2) ?
C26 C21 C27 O4 . . . . 163.7(2) ?
C22 C21 C27 O4 . . . . -18.1(3) ?
C26 C21 C27 O3 . . . . -16.5(3) ?
C22 C21 C27 O3 . . . . 161.6(2) ?
C5' N1 C2' N3 . . . . 1.4(3) ?
N1 C2' N3 C4' . . . . -1.9(3) ?
C2' N3 C4' C5' . . . . 1.6(3) ?
C2' N3 C4' C41 . . . . -177.2(3) ?
N3 C4' C5' N1 . . . . -0.7(3) ?
C41 C4' C5' N1 . . . . 177.9(3) ?
C2' N1 C5' C4' . . . . -0.4(3) ?

loop_
_cod_related_entry_id
_cod_related_entry_database
_cod_related_entry_code
1 ChemSpider 30654188
